data_7157937
loop_
_publ_author_name
'Goodwin, Rosemary J.'
'Blyth, Mitchell T.'
'Fung, Alfred K. K.'
'Smith, Leesa M.'
'Norcott, Philip L.'
'Tanovic, Sara'
'Coote, Michelle L.'
'White, Nicholas G.'

_publ_section_title
;
 Simple acyclic molecules containing a single charge-assisted O-H group
 can recognize anions in acetonitrile&#x2009;:&#x2009;water mixtures.
;
_journal_issue 12
_journal_name_full 'Organic &amp; biomolecular chemistry'
_journal_page_first 2794
_journal_page_last 2803
_journal_paper_doi 10.1039/d1ob00282a
_journal_volume 19
_journal_year 2021
_chemical_compound_source synthesized
_chemical_formula_moiety 'C26 H22 N2 O2, 2(F6 P), C3 H6 O'
_chemical_formula_sum 'C29 H28 F12 N2 O3 P2'
_chemical_formula_weight 742.47
_space_group_IT_number 2
_space_group_name_Hall '-P 1'
_space_group_name_H-M_alt 'P -1'
_symmetry_cell_setting triclinic
_symmetry_space_group_name_Hall '-P 1'
_symmetry_space_group_name_H-M 'P -1'
_atom_sites_solution_hydrogens difmap
_atom_sites_solution_primary other
_audit_update_record
;
2020-12-16 deposited with the CCDC.	2021-03-08 downloaded from the CCDC.
;
_cell_angle_alpha 78.042(2)
_cell_angle_beta 78.837(2)
_cell_angle_gamma 83.599(2)
_cell_formula_units_Z 2
_cell_length_a 10.4429(2)
_cell_length_b 11.3851(3)
_cell_length_c 13.3448(3)
_cell_measurement_reflns_used 10147
_cell_measurement_temperature 150
_cell_measurement_theta_max 72
_cell_measurement_theta_min 3
_cell_volume 1518.60(6)
_computing_cell_refinement 'CrysAlisPro, (Agilent, 2011)'
_computing_data_collection 'SuperNova, (Oxford Diffraction, 2010)'
_computing_data_reduction 'CrysAlisPro, (Agilent, 2011)'
_computing_publication_material 'CRYSTALS (Betteridge et al., 2003)'
_computing_structure_refinement 'CRYSTALS (Betteridge et al., 2003)'
_computing_structure_solution 'Superflip (Palatinus & Chapuis, 2007)'
_diffrn_ambient_temperature 150
_diffrn_measured_fraction_theta_full 0.996
_diffrn_measured_fraction_theta_max 0.996
_diffrn_measurement_device Area
_diffrn_measurement_device_type 'Oxford Diffraction SuperNova'
_diffrn_measurement_method \w
_diffrn_radiation_monochromator graphite
_diffrn_radiation_type 'Cu K\a'
_diffrn_radiation_wavelength 1.54184
_diffrn_reflns_av_R_equivalents 0.035
_diffrn_reflns_limit_h_max 12
_diffrn_reflns_limit_h_min -12
_diffrn_reflns_limit_k_max 14
_diffrn_reflns_limit_k_min -14
_diffrn_reflns_limit_l_max 16
_diffrn_reflns_limit_l_min -16
_diffrn_reflns_number 29783
_diffrn_reflns_theta_full 72.344
_diffrn_reflns_theta_max 72.344
_diffrn_reflns_theta_min 3.439
_diffrn_standards_number 0
_exptl_absorpt_coefficient_mu 2.320
_exptl_absorpt_correction_T_max 1.00
_exptl_absorpt_correction_T_min 0.82
_exptl_absorpt_correction_type multi-scan
_exptl_absorpt_process_details 'CrysAlisPro, (Agilent, 2011)'
_exptl_crystal_colour yellow
_exptl_crystal_density_diffrn 1.624
_exptl_crystal_density_method 'not measured'
_exptl_crystal_description plate
_exptl_crystal_F_000 755.997
_exptl_crystal_size_max 0.360
_exptl_crystal_size_mid 0.120
_exptl_crystal_size_min 0.050
_refine_diff_density_max 0.80
_refine_diff_density_min -0.66
_refine_ls_extinction_method None
_refine_ls_goodness_of_fit_ref 0.9706
_refine_ls_hydrogen_treatment mixed
_refine_ls_matrix_type full
_refine_ls_number_parameters 439
_refine_ls_number_reflns 5348
_refine_ls_number_restraints 2
_refine_ls_R_factor_all 0.0610
_refine_ls_R_factor_gt 0.0570
_refine_ls_shift/su_max 0.0006281
_refine_ls_shift/su_mean 0.0000348
_refine_ls_structure_factor_coef Fsqd
_refine_ls_weighting_details
;
 Method, part 1, Chebychev polynomial, (Watkin, 1994, Prince, 1982) 
 [weight] = 1.0/[A~0~*T~0~(x)+A~1~*T~1~(x) ... +A~n-1~]*T~n-1~(x)] 
 where A~i~ are the Chebychev coefficients listed below and x= Fcalc/Fmax 
 Method = Robust Weighting (Prince, 1982) 
 W = [weight] * [1-(deltaF/6*sigmaF)^2^]^2^ 
 A~i~ are: 
 0.200E+04 0.335E+04 0.204E+04 824. 173. 
;
_refine_ls_weighting_scheme calc
_refine_ls_wR_factor_all 0.1548
_refine_ls_wR_factor_gt 0.1519
_refine_ls_wR_factor_ref 0.1548
_reflns_limit_h_max 12
_reflns_limit_h_min -12
_reflns_limit_k_max 14
_reflns_limit_k_min -13
_reflns_limit_l_max 16
_reflns_limit_l_min 0
_reflns_number_gt 4905
_reflns_number_total 5971
_reflns_threshold_expression I>2.0\s(I)
_oxford_diffrn_Wilson_B_factor 3.15
_oxford_diffrn_Wilson_scale 0.08
_oxford_refine_ls_r_factor_ref 0.0610
_oxford_refine_ls_scale 3.64(5)
_oxford_reflns_number_all 5348
_oxford_reflns_threshold_expression_ref I>-3.0\s(I)
_cod_data_source_file d1ob00282a2.cif
_cod_data_source_block 3PF6_acetone
_cod_depositor_comments
;
The following automatic conversions were performed:

data item '_atom_sites_solution_primary' value 'Other' was changed to
'other' in accordance with the
/home/data/users/saulius/crontab/automatic-downloads/rss-feeds/RSC/lib/dictionaries/cif_core.dic
dictionary named 'cif_core.dic' version 2.4.2 last updated on
2011-04-26.

Automatic conversion script
Id: cif_fix_values 7556 2019-12-06 15:28:31Z antanas 

 Adding full bibliography for 7157935--7157948.cif.
;
_cod_original_cell_volume 1518.60(3)
_cod_original_sg_symbol_H-M 'P -1 '
_cod_database_code 7157937

loop_
_symmetry_equiv_pos_as_xyz
x,y,z
-x,-y,-z

loop_
_atom_site_label
_atom_site_type_symbol
_atom_site_fract_x
_atom_site_fract_y
_atom_site_fract_z
_atom_site_U_iso_or_equiv
_atom_site_occupancy
_atom_site_adp_type
_atom_site_refinement_flags_posn
_atom_site_refinement_flags_adp
_atom_site_refinement_flags_occupancy
_atom_site_disorder_assembly
_atom_site_disorder_group
_atom_site_attached_hydrogens
O1 O 0.63522(17) 0.50417(17) 0.58949(15) 0.0354 1.0000 Uani D . . . . .
C2 C 0.5456(2) 0.4221(2) 0.60943(18) 0.0292 1.0000 Uani . . . . . .
C3 C 0.5729(3) 0.3157(2) 0.5728(2) 0.0332 1.0000 Uani . . . . . .
C4 C 0.4805(3) 0.2292(2) 0.5930(2) 0.0381 1.0000 Uani . . . . . .
C5 C 0.3609(3) 0.2475(2) 0.6514(2) 0.0367 1.0000 Uani . . . . . .
C6 C 0.3291(3) 0.3546(2) 0.69217(19) 0.0321 1.0000 Uani . . . . . .
C7 C 0.4197(2) 0.4448(2) 0.67033(18) 0.0270 1.0000 Uani . . . . . .
C8 C 0.2071(3) 0.3721(3) 0.7569(2) 0.0392 1.0000 Uani . . . . . .
C9 C 0.1757(3) 0.4749(3) 0.7965(2) 0.0426 1.0000 Uani . . . . . .
C10 C 0.2644(3) 0.5621(3) 0.7713(2) 0.0369 1.0000 Uani . . . . . .
N11 N 0.3817(2) 0.54926(19) 0.71083(16) 0.0299 1.0000 Uani . . . . . .
C12 C 0.4677(2) 0.6489(2) 0.69808(19) 0.0297 1.0000 Uani . . . . . .
C13 C 0.5594(2) 0.6238(2) 0.77618(19) 0.0291 1.0000 Uani . . . . . .
C14 C 0.5685(3) 0.5127(2) 0.8431(2) 0.0392 1.0000 Uani . . . . . .
C15 C 0.6552(3) 0.4898(2) 0.9127(2) 0.0435 1.0000 Uani . . . . . .
C16 C 0.7331(3) 0.5780(3) 0.9163(2) 0.0381 1.0000 Uani . . . . . .
C17 C 0.7230(3) 0.6890(2) 0.8520(2) 0.0332 1.0000 Uani . . . . . .
C18 C 0.6368(2) 0.7139(2) 0.78192(18) 0.0276 1.0000 Uani . . . . . .
C19 C 0.6313(3) 0.8358(2) 0.70837(19) 0.0322 1.0000 Uani . . . . . .
N20 N 0.6658(2) 0.93393(19) 0.75477(17) 0.0329 1.0000 Uani . . . . . .
C21 C 0.7942(3) 0.9536(3) 0.7350(2) 0.0380 1.0000 Uani . . . . . .
C22 C 0.8393(3) 1.0434(3) 0.7741(3) 0.0499 1.0000 Uani . . . . . .
C23 C 0.7540(3) 1.1141(3) 0.8270(3) 0.0470 1.0000 Uani . . . . . .
C24 C 0.5752(2) 1.0013(2) 0.81371(18) 0.0273 1.0000 Uani . . . . . .
C25 C 0.6163(3) 1.0973(2) 0.8484(2) 0.0385 1.0000 Uani . . . . . .
C26 C 0.5279(4) 1.1718(3) 0.9041(2) 0.0470 1.0000 Uani . . . . . .
C27 C 0.3975(3) 1.1506(3) 0.9259(2) 0.0476 1.0000 Uani . . . . . .
C28 C 0.3538(3) 1.0541(3) 0.8962(2) 0.0416 1.0000 Uani . . . . . .
C29 C 0.4383(3) 0.9770(2) 0.8434(2) 0.0333 1.0000 Uani . . . . . .
O30 O 0.39800(18) 0.8794(2) 0.82175(18) 0.0444 1.0000 Uani D . . . . .
P101 P 0.04366(7) 0.76788(7) 0.96778(6) 0.0388 1.0000 Uani . . . . . .
F102 F 0.0538(3) 0.7521(4) 1.08578(18) 0.1091 1.0000 Uani . . . . . .
F103 F 0.0706(4) 0.9032(3) 0.9478(3) 0.1225 1.0000 Uani . . . . . .
F104 F 0.19787(18) 0.7398(2) 0.93832(18) 0.0730 1.0000 Uani . . . . . .
F105 F 0.0252(3) 0.6296(2) 0.9819(2) 0.0819 1.0000 Uani . . . . . .
F106 F -0.1084(2) 0.7933(3) 0.9959(3) 0.1102 1.0000 Uani . . . . . .
F107 F 0.0341(2) 0.7779(2) 0.84832(16) 0.0683 1.0000 Uani . . . . . .
P111 P 0.21056(6) 0.95395(6) 0.58420(5) 0.0315 1.0000 Uani . . . . . .
F112 F 0.18476(17) 0.99050(19) 0.69591(13) 0.0501 1.0000 Uani . . . . . .
F113 F 0.1973(2) 1.09286(16) 0.53076(15) 0.0563 1.0000 Uani . . . . . .
F114 F 0.36435(15) 0.96024(19) 0.57643(15) 0.0541 1.0000 Uani . . . . . .
F115 F 0.22528(19) 0.81441(16) 0.63573(16) 0.0569 1.0000 Uani . . . . . .
F116 F 0.05786(16) 0.94516(18) 0.59300(15) 0.0524 1.0000 Uani . . . . . .
F117 F 0.23718(18) 0.91871(16) 0.47103(14) 0.0489 1.0000 Uani . . . . . .
O201 O 1.1427(2) 0.54628(19) 0.53776(16) 0.0460 1.0000 Uani . . . . . .
C202 C 1.0537(4) 0.7056(3) 0.4229(3) 0.0584 1.0000 Uani . . . . . .
C203 C 1.0556(3) 0.6252(3) 0.5252(2) 0.0409 1.0000 Uani . . . . . .
C204 C 0.9485(3) 0.6451(3) 0.6125(3) 0.0595 1.0000 Uani . . . . . .
H31 H 0.6571 0.3019 0.5335 0.0398 1.0000 Uiso R . . . . .
H41 H 0.5021 0.1573 0.5657 0.0440 1.0000 Uiso R . . . . .
H51 H 0.2981 0.1910 0.6661 0.0441 1.0000 Uiso R . . . . .
H81 H 0.1471 0.3121 0.7720 0.0449 1.0000 Uiso R . . . . .
H91 H 0.0940 0.4882 0.8403 0.0504 1.0000 Uiso R . . . . .
H101 H 0.2432 0.6350 0.7966 0.0453 1.0000 Uiso R . . . . .
H121 H 0.5188 0.6619 0.6272 0.0361 1.0000 Uiso R . . . . .
H122 H 0.4094 0.7207 0.7093 0.0358 1.0000 Uiso R . . . . .
H141 H 0.5175 0.4527 0.8397 0.0475 1.0000 Uiso R . . . . .
H151 H 0.6621 0.4126 0.9580 0.0521 1.0000 Uiso R . . . . .
H161 H 0.7922 0.5627 0.9630 0.0460 1.0000 Uiso R . . . . .
H171 H 0.7753 0.7482 0.8570 0.0393 1.0000 Uiso R . . . . .
H192 H 0.6949 0.8323 0.6460 0.0387 1.0000 Uiso R . . . . .
H191 H 0.5458 0.8550 0.6898 0.0367 1.0000 Uiso R . . . . .
H211 H 0.8520 0.9065 0.6953 0.0472 1.0000 Uiso R . . . . .
H221 H 0.9299 1.0535 0.7637 0.0607 1.0000 Uiso R . . . . .
H231 H 0.7772 1.1784 0.8511 0.0546 1.0000 Uiso R . . . . .
H261 H 0.5587 1.2354 0.9247 0.0560 1.0000 Uiso R . . . . .
H271 H 0.3338 1.2009 0.9625 0.0556 1.0000 Uiso R . . . . .
H281 H 0.2655 1.0399 0.9131 0.0501 1.0000 Uiso R . . . . .
H2021 H 0.9712 0.7048 0.4027 0.0877 1.0000 Uiso R . . . . .
H2023 H 1.1197 0.6797 0.3703 0.0878 1.0000 Uiso R . . . . .
H2022 H 1.0661 0.7865 0.4275 0.0882 1.0000 Uiso R . . . . .
H2041 H 0.8663 0.6576 0.5887 0.0902 1.0000 Uiso R . . . . .
H2043 H 0.9470 0.5750 0.6676 0.0899 1.0000 Uiso R . . . . .
H2042 H 0.9623 0.7133 0.6385 0.0900 1.0000 Uiso R . . . . .
H11 H 0.705(2) 0.484(3) 0.553(3) 0.0537 1.0000 Uiso D . . . . .
H301 H 0.321(2) 0.868(4) 0.840(3) 0.0659 1.0000 Uiso D . . . . .

loop_
_atom_site_aniso_label
_atom_site_aniso_U_11
_atom_site_aniso_U_22
_atom_site_aniso_U_33
_atom_site_aniso_U_23
_atom_site_aniso_U_13
_atom_site_aniso_U_12
O1 0.0252(9) 0.0385(10) 0.0431(10) -0.0126(8) -0.0002(8) -0.0058(8)
C2 0.0284(12) 0.0321(12) 0.0278(12) -0.0046(10) -0.0091(9) 0.0002(10)
C3 0.0328(13) 0.0350(13) 0.0322(13) -0.0083(10) -0.0079(10) 0.0040(10)
C4 0.0466(16) 0.0318(13) 0.0379(14) -0.0067(11) -0.0136(12) -0.0007(11)
C5 0.0426(15) 0.0348(13) 0.0352(13) -0.0037(11) -0.0122(11) -0.0101(11)
C6 0.0320(12) 0.0363(13) 0.0295(12) -0.0018(10) -0.0119(10) -0.0059(10)
C7 0.0296(12) 0.0287(12) 0.0244(11) -0.0042(9) -0.0107(9) -0.0009(9)
C8 0.0334(14) 0.0517(16) 0.0326(13) -0.0024(12) -0.0073(11) -0.0120(12)
C9 0.0319(14) 0.0596(18) 0.0327(14) -0.0083(12) 0.0002(11) 0.0003(13)
C10 0.0329(13) 0.0446(15) 0.0320(13) -0.0092(11) -0.0049(11) 0.0039(11)
N11 0.0291(10) 0.0342(11) 0.0281(10) -0.0077(8) -0.0090(8) 0.0014(8)
C12 0.0335(13) 0.0269(12) 0.0308(12) -0.0063(10) -0.0111(10) -0.0003(10)
C13 0.0323(12) 0.0275(12) 0.0285(12) -0.0062(9) -0.0085(10) 0.0012(10)
C14 0.0515(16) 0.0296(13) 0.0408(14) -0.0017(11) -0.0217(13) -0.0071(11)
C15 0.0617(18) 0.0299(13) 0.0426(15) 0.0017(11) -0.0277(14) -0.0024(12)
C16 0.0420(15) 0.0395(14) 0.0364(14) -0.0064(11) -0.0187(12) 0.0004(12)
C17 0.0319(13) 0.0376(13) 0.0324(13) -0.0088(11) -0.0081(10) -0.0040(10)
C18 0.0289(12) 0.0271(11) 0.0258(11) -0.0084(9) -0.0007(9) 0.0013(9)
C19 0.0373(13) 0.0300(12) 0.0300(12) -0.0073(10) -0.0056(10) -0.0034(10)
N20 0.0268(10) 0.0318(11) 0.0385(11) -0.0031(9) -0.0046(9) -0.0044(8)
C21 0.0246(12) 0.0404(14) 0.0459(15) 0.0028(12) -0.0060(11) -0.0102(11)
C22 0.0296(14) 0.0484(17) 0.070(2) 0.0056(15) -0.0147(14) -0.0154(13)
C23 0.0551(18) 0.0353(14) 0.0570(18) 0.0027(13) -0.0294(15) -0.0180(13)
C24 0.0311(12) 0.0240(11) 0.0267(11) -0.0006(9) -0.0106(9) 0.0003(9)
C25 0.0521(17) 0.0294(13) 0.0361(13) 0.0002(11) -0.0180(12) -0.0063(11)
C26 0.071(2) 0.0316(14) 0.0440(16) -0.0116(12) -0.0213(15) 0.0010(13)
C27 0.0598(19) 0.0383(15) 0.0423(16) -0.0091(12) -0.0080(14) 0.0074(14)
C28 0.0360(14) 0.0448(15) 0.0350(14) -0.0004(12) -0.0004(11) 0.0116(12)
C29 0.0301(13) 0.0328(13) 0.0349(13) -0.0041(10) -0.0048(10) 0.0006(10)
O30 0.0224(9) 0.0506(12) 0.0634(13) -0.0230(10) 0.0020(9) -0.0099(8)
P101 0.0268(4) 0.0442(4) 0.0464(4) -0.0133(3) -0.0014(3) -0.0068(3)
F102 0.0735(16) 0.222(4) 0.0498(12) -0.0439(17) 0.0006(11) -0.076(2)
F103 0.140(3) 0.0530(15) 0.190(4) -0.0370(19) -0.045(3) -0.0168(16)
F104 0.0313(10) 0.1058(18) 0.0768(14) -0.0099(13) -0.0071(9) -0.0008(10)
F105 0.0996(19) 0.0610(14) 0.0865(17) -0.0009(12) -0.0183(14) -0.0335(13)
F106 0.0348(12) 0.193(3) 0.129(2) -0.106(2) -0.0139(13) 0.0205(15)
F107 0.0573(12) 0.0925(16) 0.0517(11) 0.0022(11) -0.0144(9) -0.0128(11)
P111 0.0239(3) 0.0320(4) 0.0374(4) -0.0039(3) -0.0066(3) 0.0000(3)
F112 0.0419(9) 0.0708(12) 0.0381(9) -0.0135(8) -0.0031(7) -0.0067(8)
F113 0.0740(13) 0.0335(9) 0.0528(10) -0.0015(8) -0.0002(9) 0.0008(8)
F114 0.0250(8) 0.0801(13) 0.0595(11) -0.0206(10) -0.0018(7) -0.0104(8)
F115 0.0497(11) 0.0409(10) 0.0718(13) 0.0097(9) -0.0152(9) 0.0016(8)
F116 0.0267(8) 0.0675(12) 0.0641(11) -0.0120(9) -0.0137(8) 0.0016(8)
F117 0.0502(10) 0.0521(10) 0.0468(10) -0.0175(8) -0.0121(8) 0.0069(8)
O201 0.0370(11) 0.0471(12) 0.0447(11) -0.0017(9) 0.0007(9) 0.0088(9)
C202 0.0543(19) 0.0497(18) 0.065(2) 0.0019(16) -0.0148(16) 0.0032(15)
C203 0.0324(14) 0.0372(14) 0.0525(17) -0.0110(12) -0.0041(12) -0.0014(12)
C204 0.0400(17) 0.061(2) 0.074(2) -0.0242(18) 0.0065(16) 0.0073(15)

loop_
_atom_type_symbol
_atom_type_scat_dispersion_real
_atom_type_scat_dispersion_imag
_atom_type_scat_Cromer_Mann_a1
_atom_type_scat_Cromer_Mann_b1
_atom_type_scat_Cromer_Mann_a2
_atom_type_scat_Cromer_Mann_b2
_atom_type_scat_Cromer_Mann_a3
_atom_type_scat_Cromer_Mann_b3
_atom_type_scat_Cromer_Mann_a4
_atom_type_scat_Cromer_Mann_b4
_atom_type_scat_Cromer_Mann_c
_atom_type_scat_source
C 0.0181 0.0091 2.3100 20.8439 1.0200 10.2075 1.5886 0.5687 0.8650 51.6512 0.2156 'International Tables Vol C 4.2.6.8 and 6.1.1.4'
H 0.0000 0.0000 0.4930 10.5109 0.3229 26.1257 0.1402 3.1424 0.0408 57.7998 0.0030 'International Tables Vol C 4.2.6.8 and 6.1.1.4'
N 0.0311 0.0180 12.2126 0.0057 3.1322 9.8933 2.0125 28.9975 1.1663 0.5826 -11.5290 'International Tables Vol C 4.2.6.8 and 6.1.1.4'
O 0.0492 0.0322 3.0485 13.2771 2.2868 5.7011 1.5463 0.3239 0.8670 32.9089 0.2508 'International Tables Vol C 4.2.6.8 and 6.1.1.4'
F 0.0727 0.0534 3.5392 10.2825 2.6412 4.2944 1.5170 0.2615 1.0243 26.1476 0.2776 'International Tables Vol C 4.2.6.8 and 6.1.1.4'
P 0.2955 0.4335 6.4345 1.9067 4.1791 27.1570 1.7800 0.5260 1.4908 68.1645 1.1149 'International Tables Vol C 4.2.6.8 and 6.1.1.4'

loop_
_geom_angle_atom_site_label_1
_geom_angle_site_symmetry_1
_geom_angle_atom_site_label_2
_geom_angle_site_symmetry_2
_geom_angle_atom_site_label_3
_geom_angle_site_symmetry_3
_geom_angle
_geom_angle_publ_flag
C2 . O1 . H11 . 113(3) no
O1 . C2 . C3 . 121.2(2) yes
O1 . C2 . C7 . 119.7(2) yes
C3 . C2 . C7 . 119.1(2) yes
C2 . C3 . C4 . 121.9(2) yes
C2 . C3 . H31 . 117.8 no
C4 . C3 . H31 . 120.4 no
C3 . C4 . C5 . 120.4(3) yes
C3 . C4 . H41 . 119.7 no
C5 . C4 . H41 . 119.9 no
C4 . C5 . C6 . 119.7(3) yes
C4 . C5 . H51 . 121.9 no
C6 . C5 . H51 . 118.4 no
C5 . C6 . C7 . 120.8(2) yes
C5 . C6 . C8 . 120.1(2) yes
C7 . C6 . C8 . 119.0(2) yes
C2 . C7 . C6 . 118.0(2) yes
C2 . C7 . N11 . 123.9(2) yes
C6 . C7 . N11 . 118.1(2) yes
C6 . C8 . C9 . 120.6(3) yes
C6 . C8 . H81 . 119.3 no
C9 . C8 . H81 . 120.2 no
C8 . C9 . C10 . 118.8(3) yes
C8 . C9 . H91 . 121.8 no
C10 . C9 . H91 . 119.4 no
C9 . C10 . N11 . 122.8(3) yes
C9 . C10 . H101 . 120.0 no
N11 . C10 . H101 . 117.2 no
C7 . N11 . C10 . 120.6(2) yes
C7 . N11 . C12 . 124.1(2) yes
C10 . N11 . C12 . 115.1(2) yes
N11 . C12 . C13 . 112.3(2) yes
N11 . C12 . H121 . 109.2 no
C13 . C12 . H121 . 109.6 no
N11 . C12 . H122 . 106.5 no
C13 . C12 . H122 . 108.9 no
H121 . C12 . H122 . 110.3 no
C12 . C13 . C14 . 121.6(2) yes
C12 . C13 . C18 . 119.4(2) yes
C14 . C13 . C18 . 119.0(2) yes
C13 . C14 . C15 . 121.1(3) yes
C13 . C14 . H141 . 119.4 no
C15 . C14 . H141 . 119.5 no
C14 . C15 . C16 . 119.6(2) yes
C14 . C15 . H151 . 120.8 no
C16 . C15 . H151 . 119.6 no
C15 . C16 . C17 . 119.8(2) yes
C15 . C16 . H161 . 119.9 no
C17 . C16 . H161 . 120.3 no
C16 . C17 . C18 . 121.5(2) yes
C16 . C17 . H171 . 118.3 no
C18 . C17 . H171 . 120.2 no
C13 . C18 . C17 . 119.0(2) yes
C13 . C18 . C19 . 120.4(2) yes
C17 . C18 . C19 . 120.6(2) yes
C18 . C19 . N20 . 111.8(2) yes
C18 . C19 . H192 . 109.0 no
N20 . C19 . H192 . 106.8 no
C18 . C19 . H191 . 110.6 no
N20 . C19 . H191 . 109.8 no
H192 . C19 . H191 . 108.8 no
C19 . N20 . C21 . 115.2(2) yes
C19 . N20 . C24 . 123.6(2) yes
C21 . N20 . C24 . 121.3(2) yes
N20 . C21 . C22 . 120.7(3) yes
N20 . C21 . H211 . 118.8 no
C22 . C21 . H211 . 120.5 no
C21 . C22 . C23 . 119.8(3) yes
C21 . C22 . H221 . 120.4 no
C23 . C22 . H221 . 119.9 no
C22 . C23 . C25 . 121.2(3) yes
C22 . C23 . H231 . 123.8 no
C25 . C23 . H231 . 115.0 no
N20 . C24 . C25 . 119.2(2) yes
N20 . C24 . C29 . 123.0(2) yes
C25 . C24 . C29 . 117.8(2) yes
C23 . C25 . C24 . 117.6(3) yes
C23 . C25 . C26 . 120.7(3) yes
C24 . C25 . C26 . 121.6(3) yes
C25 . C26 . C27 . 119.1(3) yes
C25 . C26 . H261 . 119.2 no
C27 . C26 . H261 . 121.8 no
C26 . C27 . C28 . 120.9(3) yes
C26 . C27 . H271 . 121.4 no
C28 . C27 . H271 . 117.7 no
C27 . C28 . C29 . 121.7(3) yes
C27 . C28 . H281 . 119.8 no
C29 . C28 . H281 . 118.5 no
C24 . C29 . C28 . 118.6(3) yes
C24 . C29 . O30 . 119.7(2) yes
C28 . C29 . O30 . 121.6(3) yes
C29 . O30 . H301 . 117(3) no
F102 . P101 . F103 . 91.5(2) yes
F102 . P101 . F104 . 90.79(14) yes
F103 . P101 . F104 . 87.23(18) yes
F102 . P101 . F105 . 90.73(18) yes
F103 . P101 . F105 . 175.89(19) yes
F104 . P101 . F105 . 89.26(15) yes
F102 . P101 . F106 . 89.77(16) yes
F103 . P101 . F106 . 93.7(2) yes
F104 . P101 . F106 . 178.88(15) yes
F105 . P101 . F106 . 89.76(18) yes
F102 . P101 . F107 . 177.60(18) yes
F103 . P101 . F107 . 90.84(19) yes
F104 . P101 . F107 . 88.63(12) yes
F105 . P101 . F107 . 86.93(14) yes
F106 . P101 . F107 . 90.76(14) yes
F112 . P111 . F113 . 89.94(11) yes
F112 . P111 . F114 . 90.07(10) yes
F113 . P111 . F114 . 90.39(11) yes
F112 . P111 . F115 . 91.02(11) yes
F113 . P111 . F115 . 178.97(11) yes
F114 . P111 . F115 . 89.25(11) yes
F112 . P111 . F116 . 89.89(10) yes
F113 . P111 . F116 . 90.67(11) yes
F114 . P111 . F116 . 178.94(11) yes
F115 . P111 . F116 . 89.69(11) yes
F112 . P111 . F117 . 179.31(11) yes
F113 . P111 . F117 . 89.42(10) yes
F114 . P111 . F117 . 89.65(10) yes
F115 . P111 . F117 . 89.61(11) yes
F116 . P111 . F117 . 90.40(10) yes
C203 . C202 . H2021 . 109.4 no
C203 . C202 . H2023 . 111.5 no
H2021 . C202 . H2023 . 107.6 no
C203 . C202 . H2022 . 109.9 no
H2021 . C202 . H2022 . 108.8 no
H2023 . C202 . H2022 . 109.6 no
C202 . C203 . O201 . 121.1(3) yes
C202 . C203 . C204 . 117.9(3) yes
O201 . C203 . C204 . 121.0(3) yes
C203 . C204 . H2041 . 109.6 no
C203 . C204 . H2043 . 109.2 no
H2041 . C204 . H2043 . 109.3 no
C203 . C204 . H2042 . 110.2 no
H2041 . C204 . H2042 . 109.5 no
H2043 . C204 . H2042 . 109.1 no

loop_
_geom_bond_atom_site_label_1
_geom_bond_site_symmetry_1
_geom_bond_atom_site_label_2
_geom_bond_site_symmetry_2
_geom_bond_distance
_geom_bond_publ_flag
O1 . C2 . 1.347(3) yes
O1 . H11 . 0.828(18) no
C2 . C3 . 1.379(4) yes
C2 . C7 . 1.433(3) yes
C3 . C4 . 1.405(4) yes
C3 . H31 . 0.948 no
C4 . C5 . 1.357(4) yes
C4 . H41 . 0.950 no
C5 . C6 . 1.417(4) yes
C5 . H51 . 0.935 no
C6 . C7 . 1.421(4) yes
C6 . C8 . 1.413(4) yes
C7 . N11 . 1.393(3) yes
C8 . C9 . 1.363(4) yes
C8 . H81 . 0.943 no
C9 . C10 . 1.380(4) yes
C9 . H91 . 0.952 no
C10 . N11 . 1.341(3) yes
C10 . H101 . 0.948 no
N11 . C12 . 1.486(3) yes
C12 . C13 . 1.512(3) yes
C12 . H121 . 0.983 no
C12 . H122 . 0.982 no
C13 . C14 . 1.394(4) yes
C13 . C18 . 1.398(4) yes
C14 . C15 . 1.387(4) yes
C14 . H141 . 0.926 no
C15 . C16 . 1.375(4) yes
C15 . H151 . 0.962 no
C16 . C17 . 1.380(4) yes
C16 . H161 . 0.938 no
C17 . C18 . 1.387(4) yes
C17 . H171 . 0.934 no
C18 . C19 . 1.527(3) yes
C19 . N20 . 1.492(3) yes
C19 . H192 . 0.964 no
C19 . H191 . 0.963 no
N20 . C21 . 1.350(3) yes
N20 . C24 . 1.379(3) yes
C21 . C22 . 1.401(4) yes
C21 . H211 . 0.924 no
C22 . C23 . 1.332(5) yes
C22 . H221 . 0.946 no
C23 . C25 . 1.437(4) yes
C23 . H231 . 0.929 no
C24 . C25 . 1.410(4) yes
C24 . C29 . 1.449(3) yes
C25 . C26 . 1.394(4) yes
C26 . C27 . 1.375(5) yes
C26 . H261 . 0.934 no
C27 . C28 . 1.390(5) yes
C27 . H271 . 0.956 no
C28 . C29 . 1.375(4) yes
C28 . H281 . 0.930 no
C29 . O30 . 1.334(3) yes
O30 . H301 . 0.813(18) no
P101 . F102 . 1.570(2) yes
P101 . F103 . 1.556(3) yes
P101 . F104 . 1.594(2) yes
P101 . F105 . 1.576(2) yes
P101 . F106 . 1.568(2) yes
P101 . F107 . 1.596(2) yes
P111 . F112 . 1.5951(18) yes
P111 . F113 . 1.5972(18) yes
P111 . F114 . 1.5979(16) yes
P111 . F115 . 1.5982(18) yes
P111 . F116 . 1.5890(16) yes
P111 . F117 . 1.6071(18) yes
O201 . C203 . 1.216(4) yes
C202 . C203 . 1.480(5) yes
C202 . H2021 . 0.953 no
C202 . H2023 . 0.953 no
C202 . H2022 . 0.960 no
C203 . C204 . 1.485(4) yes
C204 . H2041 . 0.958 no
C204 . H2043 . 0.966 no
C204 . H2042 . 0.949 no

loop_
_geom_hbond_atom_site_label_D
_geom_hbond_site_symmetry_D
_geom_hbond_atom_site_label_H
_geom_hbond_site_symmetry_H
_geom_hbond_atom_site_label_A
_geom_hbond_site_symmetry_A
_geom_hbond_angle_DHA
_geom_hbond_distance_DH
_geom_hbond_distance_HA
_geom_hbond_distance_DA
_geom_hbond_publ_flag
C12 . H122 . O30 . 134.86(7) 0.982 2.556 3.323(4) yes
C17 . H171 . C21 . 124.87(8) 0.934 2.561 3.188(4) yes
O1 . H11 . O201 2_766 174(4) 0.828 1.855 2.679(4) yes
